data_7115425
loop_
_publ_author_name
'Simanis, Justin A.'
'Law, C. Marshall'
'Woodall, Erica L.'
'Hamaker, Christopher G.'
'Goodell, John R.'
'Mitchell, T. Andrew'

_publ_section_title
;
 Investigation of oxidopyrylium-alkene [5+2] cycloaddition conjugate
 addition cascade (C^3^) sequences
;
_journal_coden_ASTM CHCOFS
_journal_issue 65
_journal_name_full
;
 Chemical Communications (Cambridge, United Kingdom)
;
_journal_page_first 9130
_journal_page_last 9133
_journal_paper_doi 10.1039/c4cc04163a
_journal_volume 50
_journal_year 2014
_chemical_compound_source 'synthesis as described'
_chemical_formula_moiety 'C24 H22 O5'
_chemical_formula_sum 'C24 H22 O5'
_chemical_formula_weight 390.42
_space_group_IT_number 14
_symmetry_cell_setting monoclinic
_symmetry_Int_Tables_number 14
_symmetry_space_group_name_Hall '-P 2yn'
_symmetry_space_group_name_H-M 'P 1 21/n 1'
_atom_sites_solution_hydrogens geom
_atom_sites_solution_primary direct
_atom_sites_solution_secondary difmap
_audit_creation_date 2013-07-10T13:25:59-00:00
_audit_creation_method 'WinGX routine CIF_UPDATE'
_cell_angle_alpha 90
_cell_angle_beta 94.169(3)
_cell_angle_gamma 90
_cell_formula_units_Z 4
_cell_length_a 8.2563(4)
_cell_length_b 12.5278(7)
_cell_length_c 18.4201(10)
_cell_measurement_reflns_used 9220
_cell_measurement_temperature 100(2)
_cell_measurement_theta_max 26.7289
_cell_measurement_theta_min 2.2172
_cell_measurement_wavelength 0.71073
_cell_volume 1900.21(17)
_computing_cell_refinement 'Bruker SAINT'
_computing_data_collection 'Bruker APEX2'
_computing_data_reduction 'Bruker SAINT'
_computing_molecular_graphics 'Ortep-3 for Windows (Farrugia, 1997)'
_computing_publication_material 'WinGX publication routines (Farrugia, 1999)'
_computing_structure_refinement 'SHELXL-97 (Sheldrick, 1997)'
_computing_structure_solution 'SIR92 (Giacovazzo et al, 1993)'
_diffrn_ambient_temperature 100(2)
_diffrn_measured_fraction_theta_full 0.999
_diffrn_measured_fraction_theta_max 0.999
_diffrn_measurement_device_type 'Bruker APEX-II CCD'
_diffrn_measurement_method '\f and \w scans'
_diffrn_radiation_monochromator graphite
_diffrn_radiation_probe x-ray
_diffrn_radiation_type MoK\a
_diffrn_radiation_wavelength 0.71073
_diffrn_reflns_av_R_equivalents 0.0224
_diffrn_reflns_av_unetI/netI 0.0091
_diffrn_reflns_limit_h_max 10
_diffrn_reflns_limit_h_min -10
_diffrn_reflns_limit_k_max 15
_diffrn_reflns_limit_k_min -15
_diffrn_reflns_limit_l_max 23
_diffrn_reflns_limit_l_min -23
_diffrn_reflns_number 55053
_diffrn_reflns_theta_full 26.74
_diffrn_reflns_theta_max 26.74
_diffrn_reflns_theta_min 1.97
_exptl_absorpt_coefficient_mu 0.095
_exptl_absorpt_correction_T_max 0.9859
_exptl_absorpt_correction_T_min 0.9761
_exptl_absorpt_correction_type multi-scan
_exptl_absorpt_process_details 'SADABS V2012/1 (Bruker AXS Inc.)'
_exptl_crystal_colour colourless
_exptl_crystal_density_diffrn 1.365
_exptl_crystal_density_method 'not measured'
_exptl_crystal_description block
_exptl_crystal_F_000 824
_exptl_crystal_size_max 0.255
_exptl_crystal_size_mid 0.174
_exptl_crystal_size_min 0.15
_refine_diff_density_max 0.486
_refine_diff_density_min -0.244
_refine_diff_density_rms 0.045
_refine_ls_extinction_method none
_refine_ls_goodness_of_fit_ref 1.056
_refine_ls_hydrogen_treatment constr
_refine_ls_matrix_type full
_refine_ls_number_parameters 262
_refine_ls_number_reflns 4036
_refine_ls_number_restraints 0
_refine_ls_restrained_S_all 1.056
_refine_ls_R_factor_all 0.0433
_refine_ls_R_factor_gt 0.0407
_refine_ls_shift/su_max 0
_refine_ls_shift/su_mean 0
_refine_ls_structure_factor_coef Fsqd
_refine_ls_weighting_details 'calc w=1/[\s^2^(Fo^2^)+(0.0519P)^2^+1.1890P] where P=(Fo^2^+2Fc^2^)/3'
_refine_ls_weighting_scheme calc
_refine_ls_wR_factor_gt 0.1062
_refine_ls_wR_factor_ref 0.1083
_reflns_number_gt 3767
_reflns_number_total 4036
_reflns_threshold_expression >2sigma(I)
_cod_data_source_file c4cc04163a3.cif
_cod_data_source_block ch104
_cod_original_sg_symbol_H-M 'P 21/n'
_cod_database_code 7115425

loop_
_symmetry_equiv_pos_as_xyz
'x, y, z'
'-x+1/2, y+1/2, -z+1/2'
'-x, -y, -z'
'x-1/2, -y-1/2, z-1/2'

loop_
_atom_site_label
_atom_site_type_symbol
_atom_site_fract_x
_atom_site_fract_y
_atom_site_fract_z
_atom_site_U_iso_or_equiv
_atom_site_adp_type
_atom_site_occupancy
_atom_site_symmetry_multiplicity
_atom_site_calc_flag
_atom_site_refinement_flags
C1 C 0.38750(16) 0.94614(10) 0.33570(7) 0.0171(3) Uani 1 1 d .
H1 H 0.4489 0.8792 0.3349 0.021 Uiso 1 1 calc R
C2 C 0.43926(16) 1.01524(12) 0.40339(7) 0.0219(3) Uani 1 1 d .
H2 H 0.5374 0.9861 0.4293 0.026 Uiso 1 1 calc R
C3 C 0.46535(18) 1.13130(12) 0.38220(8) 0.0270(3) Uani 1 1 d .
H3A H 0.4695 1.1757 0.4254 0.032 Uiso 1 1 calc R
H3B H 0.5682 1.1381 0.3603 0.032 Uiso 1 1 calc R
C4 C 0.32906(18) 1.16897(11) 0.32881(8) 0.0245(3) Uani 1 1 d .
C5 C 0.27218(16) 1.08490(11) 0.27327(7) 0.0187(3) Uani 1 1 d .
C6 C 0.22224(17) 1.12376(12) 0.19686(8) 0.0239(3) Uani 1 1 d .
H6A H 0.3165 1.1395 0.1702 0.029 Uiso 1 1 calc R
H6B H 0.1548 1.1871 0.198 0.029 Uiso 1 1 calc R
C7 C 0.12636(18) 1.02911(12) 0.16303(8) 0.0251(3) Uani 1 1 d .
H7A H 0.0526 1.0523 0.1227 0.03 Uiso 1 1 calc R
H7B H 0.199 0.9755 0.1457 0.03 Uiso 1 1 calc R
C8 C 0.03227(17) 0.98501(12) 0.22514(7) 0.0236(3) Uani 1 1 d .
H8A H 0.0255 0.9078 0.2221 0.028 Uiso 1 1 calc R
H8B H -0.0771 1.0138 0.2223 0.028 Uiso 1 1 calc R
C9 C 0.12581(15) 1.01903(10) 0.29764(7) 0.0173(3) Uani 1 1 d .
H9 H 0.0571 1.0625 0.3272 0.021 Uiso 1 1 calc R
C10 C 0.20555(15) 0.92687(10) 0.34274(7) 0.0162(3) Uani 1 1 d .
H10 H 0.1702 0.8567 0.3243 0.019 Uiso 1 1 calc R
C14 C 0.18731(16) 0.93861(10) 0.42368(7) 0.0171(3) Uani 1 1 d .
H14 H 0.0778 0.9629 0.4328 0.021 Uiso 1 1 calc R
C16 C 0.16593(16) 0.81862(11) 0.52256(7) 0.0186(3) Uani 1 1 d .
C18 C 0.17795(15) 0.70486(11) 0.54474(7) 0.0178(3) Uani 1 1 d .
C19 C 0.26350(17) 0.63032(11) 0.50623(7) 0.0202(3) Uani 1 1 d .
H19 H 0.3185 0.6521 0.4665 0.024 Uiso 1 1 calc R
C20 C 0.26687(17) 0.52410(11) 0.52692(7) 0.0203(3) Uani 1 1 d .
H20 H 0.3253 0.4753 0.5012 0.024 Uiso 1 1 calc R
C21 C 0.18349(16) 0.48899(11) 0.58608(7) 0.0177(3) Uani 1 1 d .
C22 C 0.09808(16) 0.56435(11) 0.62433(7) 0.0199(3) Uani 1 1 d .
H22 H 0.0419 0.5426 0.6637 0.024 Uiso 1 1 calc R
C23 C 0.09618(16) 0.67112(11) 0.60424(7) 0.0205(3) Uani 1 1 d .
H23 H 0.0401 0.7204 0.6306 0.025 Uiso 1 1 calc R
C24 C 0.18838(15) 0.37494(11) 0.60776(7) 0.0183(3) Uani 1 1 d .
C25 C 0.20329(17) 0.29400(11) 0.55624(8) 0.0224(3) Uani 1 1 d .
H25 H 0.2085 0.3118 0.5074 0.027 Uiso 1 1 calc R
C26 C 0.21036(17) 0.18730(12) 0.57719(9) 0.0268(3) Uani 1 1 d .
H26 H 0.2188 0.1344 0.5422 0.032 Uiso 1 1 calc R
C27 C 0.20501(17) 0.15944(11) 0.64937(9) 0.0258(3) Uani 1 1 d .
H27 H 0.2114 0.0881 0.6632 0.031 Uiso 1 1 calc R
C28 C 0.18992(17) 0.23875(12) 0.70160(8) 0.0244(3) Uani 1 1 d .
H28 H 0.1866 0.2204 0.7504 0.029 Uiso 1 1 calc R
C29 C 0.17992(16) 0.34516(11) 0.68072(7) 0.0209(3) Uani 1 1 d .
H29 H 0.1674 0.3975 0.7157 0.025 Uiso 1 1 calc R
O11 O 0.26792(16) 1.25668(9) 0.33029(7) 0.0376(3) Uani 1 1 d .
O12 O 0.39985(11) 1.00694(7) 0.27100(5) 0.0180(2) Uani 1 1 d .
O13 O 0.30398(12) 1.01289(8) 0.44942(5) 0.0221(2) Uani 1 1 d .
O15 O 0.22009(12) 0.83424(7) 0.45565(5) 0.0192(2) Uani 1 1 d .
O17 O 0.11258(13) 0.88912(8) 0.55850(5) 0.0250(2) Uani 1 1 d .

loop_
_atom_site_aniso_label
_atom_site_aniso_U_11
_atom_site_aniso_U_22
_atom_site_aniso_U_33
_atom_site_aniso_U_23
_atom_site_aniso_U_13
_atom_site_aniso_U_12
C1 0.0197(6) 0.0179(6) 0.0140(6) 0.0011(5) 0.0024(5) 0.0036(5)
C2 0.0203(6) 0.0301(7) 0.0153(6) -0.0026(5) 0.0014(5) 0.0007(5)
C3 0.0284(7) 0.0306(8) 0.0222(7) -0.0061(6) 0.0030(6) -0.0099(6)
C4 0.0285(7) 0.0199(7) 0.0258(7) -0.0004(5) 0.0076(6) -0.0062(6)
C5 0.0205(6) 0.0163(6) 0.0197(6) 0.0033(5) 0.0042(5) 0.0003(5)
C6 0.0255(7) 0.0241(7) 0.0221(7) 0.0090(5) 0.0023(5) -0.0024(5)
C7 0.0248(7) 0.0314(8) 0.0189(7) 0.0055(6) -0.0004(5) -0.0040(6)
C8 0.0220(7) 0.0282(7) 0.0202(6) 0.0066(5) -0.0006(5) -0.0034(5)
C9 0.0183(6) 0.0165(6) 0.0173(6) 0.0033(5) 0.0035(5) 0.0019(5)
C10 0.0191(6) 0.0147(6) 0.0149(6) 0.0015(5) 0.0025(5) 0.0013(5)
C14 0.0206(6) 0.0161(6) 0.0148(6) 0.0024(5) 0.0028(5) 0.0036(5)
C16 0.0195(6) 0.0233(7) 0.0134(6) 0.0031(5) 0.0031(5) 0.0046(5)
C18 0.0191(6) 0.0206(6) 0.0139(6) 0.0033(5) 0.0011(5) 0.0026(5)
C19 0.0243(7) 0.0231(7) 0.0136(6) 0.0024(5) 0.0044(5) 0.0036(5)
C20 0.0240(6) 0.0219(7) 0.0155(6) -0.0009(5) 0.0048(5) 0.0053(5)
C21 0.0176(6) 0.0208(6) 0.0144(6) 0.0000(5) 0.0000(5) 0.0000(5)
C22 0.0216(6) 0.0238(7) 0.0148(6) 0.0023(5) 0.0061(5) 0.0013(5)
C23 0.0231(6) 0.0228(7) 0.0161(6) -0.0002(5) 0.0057(5) 0.0046(5)
C24 0.0149(6) 0.0207(6) 0.0193(6) 0.0003(5) 0.0009(5) -0.0003(5)
C25 0.0223(6) 0.0241(7) 0.0209(6) -0.0019(5) 0.0018(5) 0.0011(5)
C26 0.0235(7) 0.0220(7) 0.0353(8) -0.0072(6) 0.0049(6) 0.0007(5)
C27 0.0198(6) 0.0181(7) 0.0399(8) 0.0049(6) 0.0046(6) -0.0006(5)
C28 0.0230(7) 0.0245(7) 0.0261(7) 0.0056(6) 0.0042(5) -0.0029(5)
C29 0.0221(6) 0.0209(7) 0.0201(6) 0.0003(5) 0.0035(5) -0.0025(5)
O11 0.0480(7) 0.0186(5) 0.0464(7) -0.0045(5) 0.0050(6) -0.0012(5)
O12 0.0187(4) 0.0210(5) 0.0148(4) 0.0023(3) 0.0046(3) 0.0016(4)
O13 0.0254(5) 0.0255(5) 0.0159(4) -0.0036(4) 0.0047(4) -0.0006(4)
O15 0.0255(5) 0.0188(5) 0.0142(4) 0.0049(3) 0.0064(4) 0.0068(4)
O17 0.0354(6) 0.0229(5) 0.0180(5) 0.0028(4) 0.0098(4) 0.0099(4)

loop_
_atom_type_symbol
_atom_type_description
_atom_type_scat_dispersion_real
_atom_type_scat_dispersion_imag
_atom_type_scat_source
C C 0.0033 0 'International Tables Vol C Tables 4.2.6.8 and 6.1.1.4'
H H 0 0 'International Tables Vol C Tables 4.2.6.8 and 6.1.1.4'
O O 0.0106 0 'International Tables Vol C Tables 4.2.6.8 and 6.1.1.4'

loop_
_geom_angle_atom_site_label_1
_geom_angle_atom_site_label_2
_geom_angle_atom_site_label_3
_geom_angle
O12 C1 C10 106.53(10)
O12 C1 C2 109.97(11)
C10 C1 C2 103.51(10)
O12 C1 H1 112.1
C10 C1 H1 112.1
C2 C1 H1 112.1
O13 C2 C3 107.34(11)
O13 C2 C1 106.22(10)
C3 C2 C1 111.21(11)
O13 C2 H2 110.6
C3 C2 H2 110.6
C1 C2 H2 110.6
C4 C3 C2 110.56(11)
C4 C3 H3A 109.5
C2 C3 H3A 109.5
C4 C3 H3B 109.5
C2 C3 H3B 109.5
H3A C3 H3B 108.1
O11 C4 C3 124.03(14)
O11 C4 C5 122.39(14)
C3 C4 C5 113.57(12)
O12 C5 C6 109.92(11)
O12 C5 C4 107.39(11)
C6 C5 C4 116.88(12)
O12 C5 C9 103.54(10)
C6 C5 C9 105.86(11)
C4 C5 C9 112.46(11)
C5 C6 C7 103.08(11)
C5 C6 H6A 111.1
C7 C6 H6A 111.1
C5 C6 H6B 111.1
C7 C6 H6B 111.1
H6A C6 H6B 109.1
C8 C7 C6 104.50(11)
C8 C7 H7A 110.9
C6 C7 H7A 110.9
C8 C7 H7B 110.9
C6 C7 H7B 110.9
H7A C7 H7B 108.9
C7 C8 C9 107.20(11)
C7 C8 H8A 110.3
C9 C8 H8A 110.3
C7 C8 H8B 110.3
C9 C8 H8B 110.3
H8A C8 H8B 108.5
C10 C9 C8 115.09(11)
C10 C9 C5 104.03(10)
C8 C9 C5 104.22(10)
C10 C9 H9 111
C8 C9 H9 111
C5 C9 H9 111
C14 C10 C1 103.61(10)
C14 C10 C9 112.83(10)
C1 C10 C9 102.63(10)
C14 C10 H10 112.3
C1 C10 H10 112.3
C9 C10 H10 112.3
O13 C14 O15 111.02(10)
O13 C14 C10 106.43(10)
O15 C14 C10 106.41(10)
O13 C14 H14 110.9
O15 C14 H14 110.9
C10 C14 H14 110.9
O17 C16 O15 123.45(12)
O17 C16 C18 124.88(12)
O15 C16 C18 111.66(11)
C23 C18 C19 119.26(12)
C23 C18 C16 118.76(12)
C19 C18 C16 121.93(12)
C20 C19 C18 120.28(12)
C20 C19 H19 119.9
C18 C19 H19 119.9
C19 C20 C21 120.98(12)
C19 C20 H20 119.5
C21 C20 H20 119.5
C22 C21 C20 118.28(12)
C22 C21 C24 121.29(12)
C20 C21 C24 120.43(12)
C23 C22 C21 120.83(12)
C23 C22 H22 119.6
C21 C22 H22 119.6
C22 C23 C18 120.35(12)
C22 C23 H23 119.8
C18 C23 H23 119.8
C25 C24 C29 118.04(13)
C25 C24 C21 121.14(12)
C29 C24 C21 120.82(12)
C26 C25 C24 120.78(13)
C26 C25 H25 119.6
C24 C25 H25 119.6
C27 C26 C25 120.48(14)
C27 C26 H26 119.8
C25 C26 H26 119.8
C26 C27 C28 119.71(13)
C26 C27 H27 120.1
C28 C27 H27 120.1
C29 C28 C27 119.96(13)
C29 C28 H28 120
C27 C28 H28 120
C28 C29 C24 121.02(13)
C28 C29 H29 119.5
C24 C29 H29 119.5
C1 O12 C5 103.97(9)
C14 O13 C2 110.88(10)
C16 O15 C14 115.77(10)

loop_
_geom_bond_atom_site_label_1
_geom_bond_atom_site_label_2
_geom_bond_distance
C1 O12 1.4243(15)
C1 C10 1.5363(17)
C1 C2 1.5523(18)
C1 H1 0.98
C2 O13 1.4508(16)
C2 C3 1.525(2)
C2 H2 0.98
C3 C4 1.515(2)
C3 H3A 0.97
C3 H3B 0.97
C4 O11 1.2104(19)
C4 C5 1.5188(19)
C5 O12 1.4398(16)
C5 C6 1.5177(18)
C5 C9 1.5562(18)
C6 C7 1.533(2)
C6 H6A 0.97
C6 H6B 0.97
C7 C8 1.5319(18)
C7 H7A 0.97
C7 H7B 0.97
C8 C9 1.5528(18)
C8 H8A 0.97
C8 H8B 0.97
C9 C10 1.5418(17)
C9 H9 0.98
C10 C14 1.5166(17)
C10 H10 0.98
C14 O13 1.3972(16)
C14 O15 1.4513(15)
C14 H14 0.98
C16 O17 1.2061(16)
C16 O15 1.3555(15)
C16 C18 1.4840(18)
C18 C23 1.3940(18)
C18 C19 1.3953(18)
C19 C20 1.3840(19)
C19 H19 0.93
C20 C21 1.4014(18)
C20 H20 0.93
C21 C22 1.3991(18)
C21 C24 1.4832(18)
C22 C23 1.3875(19)
C22 H22 0.93
C23 H23 0.93
C24 C25 1.4003(19)
C24 C29 1.4014(19)
C25 C26 1.391(2)
C25 H25 0.93
C26 C27 1.378(2)
C26 H26 0.93
C27 C28 1.395(2)
C27 H27 0.93
C28 C29 1.3882(19)
C28 H28 0.93
C29 H29 0.93

loop_
_geom_hbond_atom_site_label_D
_geom_hbond_atom_site_label_H
_geom_hbond_atom_site_label_A
_geom_hbond_distance_DH
_geom_hbond_distance_HA
_geom_hbond_distance_DA
_geom_hbond_angle_DHA
_geom_hbond_site_symmetry_A
C26 H26 O13 0.93 2.43 3.3430(17) 166.6 1_545
C14 H14 O17 0.98 2.44 3.3188(16) 148.5 3_576
C2 H2 O13 0.98 2.51 3.3366(17) 142.3 3_676
C22 H22 O12 0.93 2.45 3.3791(15) 177.1 4_576

loop_
_geom_torsion_atom_site_label_1
_geom_torsion_atom_site_label_2
_geom_torsion_atom_site_label_3
_geom_torsion_atom_site_label_4
_geom_torsion
O12 C1 C2 O13 124.36(11)
C10 C1 C2 O13 10.86(13)
O12 C1 C2 C3 7.88(15)
C10 C1 C2 C3 -105.62(12)
O13 C2 C3 C4 -71.33(14)
C1 C2 C3 C4 44.47(15)
C2 C3 C4 O11 140.24(15)
C2 C3 C4 C5 -38.49(16)
O11 C4 C5 O12 161.41(13)
C3 C4 C5 O12 -19.84(15)
O11 C4 C5 C6 37.4(2)
C3 C4 C5 C6 -143.83(12)
O11 C4 C5 C9 -85.33(17)
C3 C4 C5 C9 93.42(14)
O12 C5 C6 C7 73.76(13)
C4 C5 C6 C7 -163.56(12)
C9 C5 C6 C7 -37.46(14)
C5 C6 C7 C8 37.66(14)
C6 C7 C8 C9 -23.85(15)
C7 C8 C9 C10 -112.22(13)
C7 C8 C9 C5 1.03(14)
O12 C5 C9 C10 27.86(12)
C6 C5 C9 C10 143.50(11)
C4 C5 C9 C10 -87.74(13)
O12 C5 C9 C8 -93.09(11)
C6 C5 C9 C8 22.56(13)
C4 C5 C9 C8 151.31(12)
O12 C1 C10 C14 -140.80(10)
C2 C1 C10 C14 -24.84(12)
O12 C1 C10 C9 -23.19(12)
C2 C1 C10 C9 92.78(11)
C8 C9 C10 C14 -138.88(11)
C5 C9 C10 C14 107.76(12)
C8 C9 C10 C1 110.26(12)
C5 C9 C10 C1 -3.10(12)
C1 C10 C14 O13 31.26(12)
C9 C10 C14 O13 -78.99(13)
C1 C10 C14 O15 -87.21(11)
C9 C10 C14 O15 162.54(10)
O17 C16 C18 C23 12.6(2)
O15 C16 C18 C23 -166.34(12)
O17 C16 C18 C19 -169.80(14)
O15 C16 C18 C19 11.26(18)
C23 C18 C19 C20 0.1(2)
C16 C18 C19 C20 -177.54(12)
C18 C19 C20 C21 0.7(2)
C19 C20 C21 C22 -0.7(2)
C19 C20 C21 C24 -179.89(12)
C20 C21 C22 C23 -0.1(2)
C24 C21 C22 C23 179.07(12)
C21 C22 C23 C18 0.9(2)
C19 C18 C23 C22 -0.9(2)
C16 C18 C23 C22 176.81(12)
C22 C21 C24 C25 150.05(13)
C20 C21 C24 C25 -30.82(19)
C22 C21 C24 C29 -30.64(19)
C20 C21 C24 C29 148.50(13)
C29 C24 C25 C26 -0.4(2)
C21 C24 C25 C26 178.98(13)
C24 C25 C26 C27 -0.9(2)
C25 C26 C27 C28 1.0(2)
C26 C27 C28 C29 0.2(2)
C27 C28 C29 C24 -1.4(2)
C25 C24 C29 C28 1.5(2)
C21 C24 C29 C28 -177.82(13)
C10 C1 O12 C5 42.40(12)
C2 C1 O12 C5 -69.14(12)
C6 C5 O12 C1 -156.09(11)
C4 C5 O12 C1 75.78(12)
C9 C5 O12 C1 -43.37(12)
O15 C14 O13 C2 89.92(12)
C10 C14 O13 C2 -25.48(13)
C3 C2 O13 C14 127.97(11)
C1 C2 O13 C14 8.91(14)
O17 C16 O15 C14 -9.34(19)
C18 C16 O15 C14 169.61(10)
O13 C14 O15 C16 82.93(13)
C10 C14 O15 C16 -161.66(11)
